data_4341996
loop_
_publ_author_name
'L\'opez, Isidoro'
'Maji, Somnath'
'Benet-Buchholz, J'
'Llobet, Antoni'

_publ_section_title
;
 Oxo-Bridge Scenario behind Single-Site Water-Oxidation Catalysts.
;
_journal_issue 2
_journal_name_full 'Inorganic chemistry'
_journal_page_first 658
_journal_page_last 666
_journal_paper_doi 10.1021/ic502603e
_journal_volume 54
_journal_year 2015
_chemical_formula_sum 'C84 H66 F36 N18 O3 P6 Ru4'
_chemical_formula_weight 2649.65
_chemical_name_systematic
; 
 ? 
;
_space_group_IT_number 15
_symmetry_cell_setting monoclinic
_symmetry_space_group_name_Hall '-C 2yc'
_symmetry_space_group_name_H-M 'C 1 2/c 1'
_atom_sites_solution_hydrogens geom
_atom_sites_solution_primary direct
_atom_sites_solution_secondary difmap
_audit_creation_method SHELXL-97
_cell_angle_alpha 90.00
_cell_angle_beta 101.484(3)
_cell_angle_gamma 90.00
_cell_formula_units_Z 4
_cell_length_a 20.078(2)
_cell_length_b 19.058(2)
_cell_length_c 28.627(3)
_cell_measurement_reflns_used 9859
_cell_measurement_temperature 100(2)
_cell_measurement_theta_max 32.85
_cell_measurement_theta_min 2.22
_cell_volume 10734.7(19)
_computing_cell_refinement 'Bruker APEX2 v2011.4-0'
_computing_data_collection 'Bruker APEX2 v2011.4-0'
_computing_data_reduction 'Bruker SAINT V7.60A'
_computing_molecular_graphics 'Bruker SHELXTL'
_computing_publication_material 'Bruker SHELXTL'
_computing_structure_refinement 'SHELXS-97 (Sheldrick, 2008)'
_computing_structure_solution Sir2011
_diffrn_ambient_temperature 100(2)
_diffrn_detector_area_resol_mean 512
_diffrn_detector_type '4K CCD area detector APEX II'
_diffrn_measured_fraction_theta_full 0.994
_diffrn_measured_fraction_theta_max 0.950
_diffrn_measurement_device_type 'Kappa 4-axis goniometer bruker-nonius'
_diffrn_measurement_method
;
 Fullsphere data collection, phi and omega scans
;
_diffrn_measurement_specimen_support 'magnetic support whith MicroMount'
_diffrn_radiation_monochromator 'Multilayer Montel 200 mirrors'
_diffrn_radiation_type MoK\a
_diffrn_radiation_wavelength 0.71073
_diffrn_reflns_av_R_equivalents 0.0554
_diffrn_reflns_av_sigmaI/netI 0.0837
_diffrn_reflns_limit_h_max 30
_diffrn_reflns_limit_h_min -30
_diffrn_reflns_limit_k_max 20
_diffrn_reflns_limit_k_min -29
_diffrn_reflns_limit_l_max 42
_diffrn_reflns_limit_l_min -42
_diffrn_reflns_number 50782
_diffrn_reflns_theta_full 30.00
_diffrn_reflns_theta_max 33.24
_diffrn_reflns_theta_min 1.49
_diffrn_source 'rotating anode X-ray tube'
_diffrn_source_current 70
_diffrn_source_power 50
_diffrn_source_size '3 mm x 0.3 mm fine focus'
_diffrn_source_type 'Bruker-Nonius FR 591'
_exptl_absorpt_coefficient_mu 0.758
_exptl_absorpt_correction_T_max 0.9850
_exptl_absorpt_correction_T_min 0.8046
_exptl_absorpt_correction_type empirical
_exptl_absorpt_process_details
; 
 SADABS Version 2008/1 Bruker-Nonius
 Blessing, Acta Cryst. (1995) A51 33-38
;
_exptl_crystal_colour Black
_exptl_crystal_density_diffrn 1.639
_exptl_crystal_density_method 'not measured'
_exptl_crystal_description Plate
_exptl_crystal_F_000 5240
_exptl_crystal_size_max 0.30
_exptl_crystal_size_mid 0.10
_exptl_crystal_size_min 0.02
_platon_squeeze_details
;
In order to avoid highly disordered acetonitrile molecules the program Squeeze
was used. In total 6 diferent positions with disordered acetonitrile molecules
were localized in the inital structure model.
Squeeze integrated on Platon: A.L.Speek (200)) Acta Cryst. D65, 148-155.
;
_refine_diff_density_max 1.893
_refine_diff_density_min -0.960
_refine_diff_density_rms 0.151
_refine_ls_extinction_method none
_refine_ls_goodness_of_fit_ref 1.076
_refine_ls_hydrogen_treatment noref
_refine_ls_matrix_type full
_refine_ls_number_parameters 984
_refine_ls_number_reflns 19621
_refine_ls_number_restraints 846
_refine_ls_restrained_S_all 1.105
_refine_ls_R_factor_all 0.0965
_refine_ls_R_factor_gt 0.0634
_refine_ls_shift/su_max 0.002
_refine_ls_shift/su_mean 0.000
_refine_ls_structure_factor_coef Fsqd
_refine_ls_weighting_details 'calc w=1/[\s^2^(Fo^2^)+(0.0928P)^2^+7.1605P] where P=(Fo^2^+2Fc^2^)/3'
_refine_ls_weighting_scheme calc
_refine_ls_wR_factor_gt 0.1709
_refine_ls_wR_factor_ref 0.1835
_reflns_number_gt 13046
_reflns_number_total 19621
_reflns_threshold_expression >2sigma(I)
_cod_data_source_file ic502603e_si_002.cif
_cod_data_source_block S04_s25oct12_0m
_cod_depositor_comments
;
The following automatic conversions were performed:
'_diffrn_measurement_specimen_suppport' tag replaced with
'_diffrn_measurement_specimen_support'.

Automatic conversion script
Id: cif_correct_tags 1440 2010-10-19 06:21:57Z saulius 

The following automatic conversions were performed:

'_symmetry_cell_setting' value 'Monoclinic' changed to 'monoclinic'
according to
/home/saulius/struct/COD-crude-data--automatic-downloads/rss-feeds/ACS/lib/dictionaries/cif_core.dic
dictionary named 'cif_core.dic' version 2.4.2 from 2011-04-26.

Automatic conversion script
Id: cif_fix_values 2935 2014-11-11 08:27:57Z andrius 

 Adding full bibliography for 4341987--4341996.cif.
;
_cod_original_cell_volume 10735(2)
_cod_original_sg_symbol_H-M C2/c
_cod_database_code 4341996

loop_
_symmetry_equiv_pos_as_xyz
'x, y, z'
'-x, y, -z+1/2'
'x+1/2, y+1/2, z'
'-x+1/2, y+1/2, -z+1/2'
'-x, -y, -z'
'x, -y, z-1/2'
'-x+1/2, -y+1/2, -z'
'x+1/2, -y+1/2, z-1/2'

loop_
_atom_site_label
_atom_site_type_symbol
_atom_site_fract_x
_atom_site_fract_y
_atom_site_fract_z
_atom_site_U_iso_or_equiv
_atom_site_adp_type
_atom_site_occupancy
_atom_site_symmetry_multiplicity
_atom_site_calc_flag
_atom_site_refinement_flags
_atom_site_disorder_assembly
_atom_site_disorder_group
Ru1 Ru 0.783359(14) 0.778953(14) 0.447411(9) 0.01840(6) Uani 1 1 d . . .
Ru2 Ru 0.836549(14) 0.825871(14) 0.334590(10) 0.01897(6) Uani 1 1 d . . .
N4 N 0.91882(16) 0.75820(16) 0.35306(11) 0.0230(6) Uani 1 1 d . A .
N5 N 0.79481(17) 0.73698(17) 0.30903(11) 0.0253(6) Uani 1 1 d . A .
N6 N 0.73979(16) 0.86072(17) 0.30444(12) 0.0260(6) Uani 1 1 d . A .
N7 N 0.87662(15) 0.92450(16) 0.35456(11) 0.0221(6) Uani 1 1 d . A .
N8 N 0.86930(15) 0.85745(16) 0.27353(10) 0.0206(6) Uani 1 1 d . A .
O1 O 0.81318(12) 0.80952(13) 0.39419(9) 0.0218(5) Uani 1 1 d . A .
O2 O 0.7500 0.7500 0.5000 0.0232(7) Uani 1 2 d S . .
N1 N 0.87946(17) 0.79580(18) 0.48892(12) 0.0234(6) Uani 0.898(2) 1 d PDU A 1
N2 N 0.82148(17) 0.68545(17) 0.44423(15) 0.0206(6) Uani 0.898(2) 1 d PDU A 1
N3 N 0.70008(17) 0.72842(17) 0.40493(15) 0.0213(6) Uani 0.898(2) 1 d PDU A 1
C1 C 0.9047(2) 0.8553(2) 0.50920(16) 0.0272(8) Uani 0.898(2) 1 d PDU A 1
H1 H 0.8762 0.8955 0.5064 0.033 Uiso 0.898(2) 1 calc PR A 1
C2 C 0.9695(2) 0.8607(3) 0.53377(19) 0.0336(9) Uani 0.898(2) 1 d PDU A 1
H2 H 0.9854 0.9030 0.5498 0.040 Uiso 0.898(2) 1 calc PR A 1
C3 C 1.0130(3) 0.8020(3) 0.5351(2) 0.0406(11) Uani 0.898(2) 1 d PDU A 1
H3 H 1.0597 0.8056 0.5497 0.049 Uiso 0.898(2) 1 calc PR A 1
C4 C 0.9868(2) 0.7397(3) 0.51512(18) 0.0349(9) Uani 0.898(2) 1 d PDU A 1
H4 H 1.0144 0.6988 0.5174 0.042 Uiso 0.898(2) 1 calc PR A 1
C5 C 0.9196(2) 0.7379(2) 0.49162(15) 0.0253(7) Uani 0.898(2) 1 d PDU A 1
C6 C 0.8859(2) 0.6740(2) 0.46817(16) 0.0242(7) Uani 0.898(2) 1 d PDU A 1
C7 C 0.9138(2) 0.6067(2) 0.46916(17) 0.0298(8) Uani 0.898(2) 1 d PDU A 1
H7 H 0.9591 0.5977 0.4853 0.036 Uiso 0.898(2) 1 calc PR A 1
C8 C 0.8730(2) 0.5532(2) 0.44571(18) 0.0323(9) Uani 0.898(2) 1 d PDU A 1
H8 H 0.8905 0.5068 0.4462 0.039 Uiso 0.898(2) 1 calc PR A 1
C9 C 0.8072(2) 0.5664(2) 0.4217(2) 0.0295(8) Uani 0.898(2) 1 d PDU A 1
H9 H 0.7799 0.5299 0.4054 0.035 Uiso 0.898(2) 1 calc PR A 1
C10 C 0.7818(2) 0.6342(2) 0.4220(2) 0.0228(7) Uani 0.898(2) 1 d PDU A 1
C11 C 0.7128(2) 0.6581(2) 0.3997(2) 0.0227(7) Uani 0.898(2) 1 d PDU A 1
C12 C 0.6614(2) 0.6140(2) 0.3759(2) 0.0300(9) Uani 0.898(2) 1 d PDU A 1
H12 H 0.6699 0.5654 0.3725 0.036 Uiso 0.898(2) 1 calc PR A 1
C13 C 0.5989(2) 0.6418(2) 0.35757(19) 0.0328(9) Uani 0.898(2) 1 d PDU A 1
H13 H 0.5636 0.6123 0.3415 0.039 Uiso 0.898(2) 1 calc PR A 1
C14 C 0.5869(2) 0.7129(2) 0.36226(17) 0.0308(8) Uani 0.898(2) 1 d PDU A 1
H14 H 0.5437 0.7326 0.3493 0.037 Uiso 0.898(2) 1 calc PR A 1
C15 C 0.6395(2) 0.7546(2) 0.38640(15) 0.0253(8) Uani 0.898(2) 1 d PDU A 1
H15 H 0.6317 0.8034 0.3897 0.030 Uiso 0.898(2) 1 calc PR A 1
N1' N 0.7241(7) 0.8587(5) 0.4434(9) 0.027(2) Uani 0.102(2) 1 d PDU A 2
N2' N 0.7126(6) 0.7298(5) 0.4118(12) 0.027(2) Uani 0.102(2) 1 d PDU A 2
N3' N 0.8309(6) 0.6741(6) 0.4456(13) 0.027(3) Uani 0.102(2) 1 d PDU A 2
C1' C 0.7364(8) 0.9240(7) 0.4589(12) 0.029(3) Uani 0.102(2) 1 d PDU A 2
H1' H 0.7811 0.9366 0.4743 0.034 Uiso 0.102(2) 1 calc PR A 2
C2' C 0.6865(9) 0.9731(8) 0.4532(10) 0.030(3) Uani 0.102(2) 1 d PDU A 2
H2' H 0.6922 1.0153 0.4712 0.036 Uiso 0.102(2) 1 calc PR A 2
C3' C 0.6258(10) 0.9601(7) 0.4196(10) 0.031(3) Uani 0.102(2) 1 d PDU A 2
H3' H 0.5932 0.9963 0.4109 0.037 Uiso 0.102(2) 1 d PR A 2
C4' C 0.6154(9) 0.8944(7) 0.3994(10) 0.030(3) Uani 0.102(2) 1 d PDU A 2
H4' H 0.5768 0.8852 0.3750 0.037 Uiso 0.102(2) 1 d PRD A 2
C5' C 0.6634(8) 0.8428(5) 0.4148(10) 0.029(2) Uani 0.102(2) 1 d PDU A 2
C6' C 0.6549(6) 0.7682(6) 0.3995(11) 0.029(2) Uani 0.102(2) 1 d PDU A 2
C7' C 0.5968(7) 0.7373(7) 0.3723(11) 0.029(3) Uani 0.102(2) 1 d PDU A 2
H7' H 0.5567 0.7639 0.3615 0.035 Uiso 0.102(2) 1 calc PRD A 2
C8' C 0.5996(8) 0.6662(7) 0.3614(12) 0.030(3) Uani 0.102(2) 1 d PDU A 2
H8' H 0.5614 0.6445 0.3417 0.036 Uiso 0.102(2) 1 calc PR A 2
C9' C 0.6571(9) 0.6267(7) 0.3789(17) 0.029(3) Uani 0.102(2) 1 d PDU A 2
H9' H 0.6569 0.5773 0.3748 0.035 Uiso 0.102(2) 1 calc PR A 2
C10' C 0.7151(8) 0.6611(6) 0.4024(16) 0.028(2) Uani 0.102(2) 1 d PDU A 2
C11' C 0.7806(8) 0.6284(6) 0.4246(16) 0.028(2) Uani 0.102(2) 1 d PDU A 2
C12' C 0.7958(8) 0.5574(6) 0.4200(17) 0.028(3) Uani 0.102(2) 1 d PDU A 2
H12' H 0.7612 0.5250 0.4069 0.034 Uiso 0.102(2) 1 calc PR A 2
C13' C 0.8616(8) 0.5356(8) 0.4347(13) 0.030(3) Uani 0.102(2) 1 d PDU A 2
H13' H 0.8750 0.4906 0.4258 0.036 Uiso 0.102(2) 1 calc PR A 2
C14' C 0.9087(8) 0.5793(8) 0.4627(12) 0.029(3) Uani 0.102(2) 1 d PDU A 2
H14' H 0.9520 0.5622 0.4779 0.035 Uiso 0.102(2) 1 calc PR A 2
C15' C 0.8905(9) 0.6490(8) 0.4677(12) 0.028(3) Uani 0.102(2) 1 d PDU A 2
H15' H 0.9215 0.6793 0.4875 0.033 Uiso 0.102(2) 1 calc PR A 2
C16 C 0.9818(2) 0.7741(2) 0.37601(14) 0.0273(7) Uani 1 1 d . . .
H16 H 0.9932 0.8219 0.3829 0.033 Uiso 1 1 calc R A .
C17 C 1.0309(2) 0.7233(2) 0.39007(17) 0.0352(9) Uani 1 1 d . A .
H17 H 1.0753 0.7358 0.4063 0.042 Uiso 1 1 calc R . .
C18 C 1.0140(2) 0.6538(2) 0.37995(18) 0.0389(10) Uani 1 1 d . . .
H18 H 1.0470 0.6180 0.3890 0.047 Uiso 1 1 calc R A .
C19 C 0.9494(2) 0.6367(2) 0.35683(16) 0.0339(9) Uani 1 1 d . A .
H19 H 0.9371 0.5890 0.3505 0.041 Uiso 1 1 calc R . .
C20 C 0.9022(2) 0.68962(19) 0.34280(14) 0.0260(7) Uani 1 1 d . . .
C21 C 0.8317(2) 0.67780(19) 0.31677(14) 0.0270(7) Uani 1 1 d . A .
C22 C 0.8009(3) 0.6136(2) 0.29983(16) 0.0363(9) Uani 1 1 d . . .
H22 H 0.8255 0.5708 0.3052 0.044 Uiso 1 1 calc R A .
C23 C 0.7342(3) 0.6145(3) 0.27530(17) 0.0436(11) Uani 1 1 d . A .
H23 H 0.7128 0.5718 0.2636 0.052 Uiso 1 1 calc R . .
C24 C 0.6986(3) 0.6758(3) 0.26763(17) 0.0405(11) Uani 1 1 d . . .
H24 H 0.6531 0.6756 0.2502 0.049 Uiso 1 1 calc R A .
C25 C 0.7291(2) 0.7386(2) 0.28534(14) 0.0281(8) Uani 1 1 d . A .
C26 C 0.6986(2) 0.8092(2) 0.28214(14) 0.0299(8) Uani 1 1 d . . .
C27 C 0.6320(2) 0.8237(3) 0.25959(17) 0.0420(11) Uani 1 1 d . A .
H27 H 0.6037 0.7875 0.2436 0.050 Uiso 1 1 calc R . .
C28 C 0.6077(2) 0.8903(3) 0.2607(2) 0.0508(14) Uani 1 1 d . . .
H28 H 0.5623 0.9007 0.2455 0.061 Uiso 1 1 calc R A .
C29 C 0.6494(2) 0.9433(3) 0.28399(19) 0.0459(12) Uani 1 1 d . A .
H29 H 0.6330 0.9898 0.2853 0.055 Uiso 1 1 calc R . .
C30 C 0.7152(2) 0.9261(2) 0.30505(15) 0.0319(8) Uani 1 1 d . . .
H30 H 0.7442 0.9619 0.3206 0.038 Uiso 1 1 calc R A .
C31 C 0.8752(2) 0.9567(2) 0.39594(14) 0.0287(8) Uani 1 1 d . . .
H31 H 0.8623 0.9304 0.4209 0.034 Uiso 1 1 calc R A .
C32 C 0.8917(2) 1.0263(2) 0.40375(15) 0.0332(9) Uani 1 1 d . A .
H32 H 0.8902 1.0475 0.4336 0.040 Uiso 1 1 calc R . .
C33 C 0.9105(2) 1.0652(2) 0.36733(16) 0.0349(9) Uani 1 1 d . . .
H33 H 0.9212 1.1136 0.3717 0.042 Uiso 1 1 calc R A .
C34 C 0.9134(2) 1.0327(2) 0.32501(14) 0.0283(8) Uani 1 1 d . A .
H34 H 0.9272 1.0580 0.3000 0.034 Uiso 1 1 calc R . .
C35 C 0.89587(17) 0.96249(18) 0.31925(13) 0.0214(6) Uani 1 1 d . . .
C36 C 0.89434(17) 0.92391(18) 0.27453(13) 0.0216(6) Uani 1 1 d . A .
C37 C 0.9160(2) 0.9517(2) 0.23518(14) 0.0293(8) Uani 1 1 d . . .
H37 H 0.9323 0.9986 0.2358 0.035 Uiso 1 1 calc R A .
C38 C 0.9137(2) 0.9106(3) 0.19525(15) 0.0349(9) Uani 1 1 d . A .
H38 H 0.9292 0.9286 0.1684 0.042 Uiso 1 1 calc R . .
C39 C 0.8886(2) 0.8427(2) 0.19465(15) 0.0319(8) Uani 1 1 d . . .
H39 H 0.8864 0.8139 0.1673 0.038 Uiso 1 1 calc R A .
C40 C 0.8670(2) 0.8179(2) 0.23421(14) 0.0274(8) Uani 1 1 d . A .
H40 H 0.8499 0.7714 0.2338 0.033 Uiso 1 1 calc R . .
N9 N 0.73930(16) 0.88092(17) 0.45262(12) 0.0185(6) Uani 0.887(5) 1 d PDU A 1
C41 C 0.7178(3) 0.9336(2) 0.4515(2) 0.0336(10) Uani 0.887(5) 1 d PDU A 1
C42 C 0.6914(3) 1.0046(3) 0.4523(3) 0.0506(15) Uani 0.887(5) 1 d PDU A 1
H42A H 0.6424 1.0027 0.4518 0.076 Uiso 0.887(5) 1 calc PR A 1
H42B H 0.6994 1.0304 0.4243 0.076 Uiso 0.887(5) 1 calc PR A 1
H42C H 0.7145 1.0285 0.4813 0.076 Uiso 0.887(5) 1 calc PR A 1
N9' N 0.8632(7) 0.8335(15) 0.5005(10) 0.0234(6) Uani 0.113(5) 1 d PDU A 2
C41' C 0.9189(7) 0.8322(19) 0.5069(12) 0.0272(8) Uani 0.113(5) 1 d PDU A 2
C42' C 0.9898(9) 0.846(2) 0.5285(16) 0.0336(9) Uani 0.113(5) 1 d PDU A 2
H42D H 1.0093 0.8051 0.5468 0.050 Uiso 0.113(5) 1 calc PR A 2
H42E H 0.9923 0.8868 0.5497 0.050 Uiso 0.113(5) 1 calc PR A 2
H42F H 1.0153 0.8560 0.5034 0.050 Uiso 0.113(5) 1 calc PR A 2
P1A P 0.50335(8) 0.92896(8) 0.38086(6) 0.0451(4) Uani 0.898(2) 1 d PDU A 1
F1A F 0.5719(2) 0.8969(2) 0.4106(2) 0.0899(16) Uani 0.898(2) 1 d PDU A 1
F2A F 0.5401(3) 0.9769(3) 0.3494(2) 0.1125(18) Uani 0.898(2) 1 d PDU A 1
F3A F 0.4322(2) 0.9612(2) 0.35299(18) 0.0754(13) Uani 0.898(2) 1 d PDU A 1
F4A F 0.4649(3) 0.8861(3) 0.4149(2) 0.1171(19) Uani 0.898(2) 1 d PDU A 1
F5A F 0.4971(3) 0.8679(3) 0.3433(2) 0.1110(19) Uani 0.898(2) 1 d PDU A 1
F6A F 0.5121(2) 0.9931(2) 0.41780(15) 0.0669(11) Uani 0.898(2) 1 d PDU A 1
P1A' P 0.4314(7) 0.9470(7) 0.3663(5) 0.080(3) Uani 0.102(2) 1 d PDU A 2
F1A' F 0.4824(12) 0.9653(15) 0.4147(7) 0.088(4) Uani 0.102(2) 1 d PDU A 2
F2A' F 0.4808(11) 0.9708(14) 0.3331(8) 0.083(4) Uani 0.102(2) 1 d PDU A 2
F3A' F 0.3755(11) 0.9306(15) 0.3187(7) 0.094(5) Uani 0.102(2) 1 d PDU A 2
F4A' F 0.3777(12) 0.9274(15) 0.3979(9) 0.099(5) Uani 0.102(2) 1 d PDU A 2
F5A' F 0.4578(14) 0.8693(9) 0.3661(10) 0.085(4) Uani 0.102(2) 1 d PDU A 2
F6A' F 0.4061(14) 1.0269(9) 0.3648(10) 0.095(5) Uani 0.102(2) 1 d PDU A 2
P1B P 0.78055(8) 0.65057(9) 0.14812(7) 0.0628(5) Uani 1 1 d . . .
F1B F 0.8094(3) 0.7193(3) 0.12750(17) 0.1047(17) Uani 1 1 d . . .
F2B F 0.8308(3) 0.6612(3) 0.19883(19) 0.1010(16) Uani 1 1 d . . .
F3B F 0.7518(2) 0.5824(2) 0.1694(2) 0.0947(16) Uani 1 1 d . . .
F4B F 0.7304(2) 0.6395(3) 0.09942(18) 0.0957(15) Uani 1 1 d . . .
F5B F 0.8371(3) 0.6043(4) 0.1329(3) 0.159(3) Uani 1 1 d . . .
F6B F 0.7277(3) 0.6968(2) 0.16750(18) 0.1009(16) Uani 1 1 d . . .
P1C P 0.37145(14) 0.43831(16) 0.05182(9) 0.0431(7) Uani 0.646(5) 1 d PDU B 1
F1C F 0.4204(3) 0.4870(3) 0.0901(2) 0.0591(15) Uani 0.646(5) 1 d PDU B 1
F2C F 0.4039(4) 0.3719(4) 0.0794(3) 0.098(2) Uani 0.646(5) 1 d PDU B 1
F3C F 0.3273(5) 0.3924(4) 0.0139(3) 0.111(2) Uani 0.646(5) 1 d PDU B 1
F4C F 0.3285(3) 0.5052(3) 0.0312(2) 0.0699(16) Uani 0.646(5) 1 d PDU B 1
F5C F 0.3213(3) 0.4360(4) 0.0875(2) 0.0856(18) Uani 0.646(5) 1 d PDU B 1
F6C F 0.4228(4) 0.4604(6) 0.0175(2) 0.108(2) Uani 0.646(5) 1 d PDU B 1
P1C' P 0.3832(4) 0.4308(3) 0.0500(2) 0.0863(18) Uani 0.354(5) 1 d PDU B 2
F1C' F 0.4115(8) 0.4849(7) 0.0920(4) 0.116(3) Uani 0.354(5) 1 d PDU B 2
F2C' F 0.4576(5) 0.4011(7) 0.0533(5) 0.109(3) Uani 0.354(5) 1 d PDU B 2
F3C' F 0.3624(8) 0.3826(5) 0.0063(3) 0.091(3) Uani 0.354(5) 1 d PDU B 2
F4C' F 0.3084(6) 0.4509(8) 0.0551(5) 0.122(3) Uani 0.354(5) 1 d PDU B 2
F5C' F 0.3748(8) 0.3718(6) 0.0863(4) 0.101(3) Uani 0.354(5) 1 d PDU B 2
F6C' F 0.3755(9) 0.4960(5) 0.0145(4) 0.112(3) Uani 0.354(5) 1 d PDU B 2

loop_
_atom_site_aniso_label
_atom_site_aniso_U_11
_atom_site_aniso_U_22
_atom_site_aniso_U_33
_atom_site_aniso_U_23
_atom_site_aniso_U_13
_atom_site_aniso_U_12
Ru1 0.02124(12) 0.01702(11) 0.01860(12) 0.00007(9) 0.00792(9) -0.00216(9)
Ru2 0.02169(12) 0.01677(11) 0.01994(13) -0.00057(9) 0.00773(10) -0.00275(9)
N4 0.0281(15) 0.0171(12) 0.0263(15) 0.0004(11) 0.0113(12) -0.0013(11)
N5 0.0302(15) 0.0252(14) 0.0223(14) -0.0033(12) 0.0097(12) -0.0099(12)
N6 0.0250(14) 0.0283(15) 0.0261(15) 0.0028(12) 0.0083(12) -0.0010(12)
N7 0.0242(14) 0.0197(13) 0.0237(14) -0.0009(11) 0.0078(11) -0.0043(11)
N8 0.0251(14) 0.0217(13) 0.0155(13) -0.0002(10) 0.0050(11) -0.0007(11)
O1 0.0222(11) 0.0245(12) 0.0206(12) 0.0013(9) 0.0091(9) -0.0056(9)
O2 0.0271(17) 0.0217(16) 0.0233(17) 0.0005(13) 0.0112(14) -0.0022(14)
N1 0.0225(13) 0.0244(13) 0.0244(14) 0.0020(11) 0.0072(11) -0.0020(11)
N2 0.0230(13) 0.0194(13) 0.0205(14) 0.0011(12) 0.0074(12) -0.0001(11)
N3 0.0232(14) 0.0209(13) 0.0202(16) -0.0001(11) 0.0055(12) -0.0029(11)
C1 0.0259(15) 0.0279(17) 0.0276(16) -0.0017(15) 0.0046(14) -0.0031(14)
C2 0.0284(17) 0.0331(19) 0.035(2) -0.0082(16) -0.0030(17) -0.0030(15)
C3 0.0294(19) 0.044(2) 0.043(2) -0.0058(19) -0.0058(17) -0.0005(16)
C4 0.0256(17) 0.0402(19) 0.036(2) -0.0004(17) -0.0004(15) 0.0043(15)
C5 0.0231(15) 0.0267(14) 0.0263(16) 0.0028(13) 0.0055(13) 0.0013(12)
C6 0.0244(14) 0.0239(14) 0.0253(16) 0.0017(14) 0.0071(13) 0.0015(13)
C7 0.0316(17) 0.0252(16) 0.033(2) 0.0015(15) 0.0069(15) 0.0031(14)
C8 0.0378(19) 0.0222(16) 0.037(2) -0.0003(16) 0.0078(16) 0.0034(15)
C9 0.0365(18) 0.0194(15) 0.0331(19) 0.0000(16) 0.0078(17) -0.0015(14)
C10 0.0281(15) 0.0168(13) 0.0238(17) 0.0034(13) 0.0056(13) -0.0028(12)
C11 0.0272(14) 0.0200(14) 0.0222(16) 0.0012(13) 0.0082(13) -0.0038(12)
C12 0.0323(17) 0.0259(17) 0.030(2) -0.0025(17) 0.0027(16) -0.0068(14)
C13 0.0296(17) 0.0310(18) 0.036(2) -0.0015(18) 0.0013(16) -0.0096(15)
C14 0.0261(17) 0.0326(18) 0.032(2) -0.0022(16) 0.0023(15) -0.0046(15)
C15 0.0246(16) 0.0264(16) 0.0239(18) -0.0009(14) 0.0026(14) 0.0003(13)
N1' 0.038(4) 0.022(4) 0.025(5) 0.006(4) 0.016(4) 0.005(4)
N2' 0.041(4) 0.018(3) 0.027(5) 0.001(4) 0.017(4) 0.001(3)
N3' 0.047(4) 0.013(4) 0.025(5) -0.003(5) 0.015(4) 0.000(4)
C1' 0.038(5) 0.024(4) 0.027(5) 0.005(4) 0.014(5) 0.005(4)
C2' 0.039(5) 0.024(4) 0.030(5) 0.003(5) 0.014(5) 0.007(4)
C3' 0.039(5) 0.025(4) 0.031(5) 0.002(5) 0.013(5) 0.008(4)
C4' 0.039(5) 0.025(4) 0.031(5) 0.001(4) 0.015(4) 0.008(4)
C5' 0.039(4) 0.022(3) 0.029(4) 0.003(4) 0.016(4) 0.005(3)
C6' 0.040(4) 0.021(3) 0.028(4) 0.003(4) 0.017(4) 0.002(3)
C7' 0.041(4) 0.021(4) 0.028(5) 0.002(4) 0.018(4) 0.001(4)
C8' 0.043(4) 0.022(4) 0.029(5) 0.001(5) 0.017(4) 0.000(4)
C9' 0.045(4) 0.019(4) 0.028(5) -0.001(5) 0.017(4) 0.000(4)
C10' 0.044(4) 0.018(3) 0.027(4) -0.001(4) 0.017(4) 0.000(3)
C11' 0.046(4) 0.015(4) 0.026(5) -0.003(4) 0.015(4) 0.000(3)
C12' 0.047(4) 0.014(4) 0.026(5) -0.004(5) 0.013(5) -0.001(4)
C13' 0.048(5) 0.015(4) 0.028(5) -0.005(5) 0.012(5) -0.001(4)
C14' 0.048(5) 0.014(5) 0.027(6) -0.005(5) 0.012(5) 0.000(4)
C15' 0.047(5) 0.014(5) 0.025(6) -0.004(5) 0.015(5) 0.000(5)
C16 0.0279(17) 0.0239(17) 0.0313(19) 0.0040(14) 0.0091(14) -0.0011(14)
C17 0.0248(18) 0.040(2) 0.043(2) 0.0112(18) 0.0114(16) 0.0055(16)
C18 0.041(2) 0.032(2) 0.048(3) 0.0105(19) 0.020(2) 0.0133(18)
C19 0.048(2) 0.0182(16) 0.040(2) 0.0035(15) 0.0213(19) 0.0041(16)
C20 0.0337(19) 0.0207(15) 0.0267(18) 0.0015(13) 0.0138(15) 0.0013(14)
C21 0.039(2) 0.0186(15) 0.0257(18) -0.0042(13) 0.0122(15) -0.0054(14)
C22 0.051(3) 0.0247(18) 0.035(2) -0.0078(16) 0.0136(19) -0.0108(17)
C23 0.057(3) 0.035(2) 0.037(2) -0.0092(19) 0.008(2) -0.022(2)
C24 0.042(2) 0.043(2) 0.034(2) -0.0043(19) 0.0027(18) -0.020(2)
C25 0.0298(18) 0.0307(18) 0.0248(18) -0.0008(14) 0.0082(14) -0.0114(15)
C26 0.0262(17) 0.040(2) 0.0254(18) 0.0046(15) 0.0091(14) -0.0057(16)
C27 0.030(2) 0.058(3) 0.037(2) 0.005(2) 0.0042(18) -0.006(2)
C28 0.023(2) 0.073(4) 0.055(3) 0.010(3) 0.005(2) 0.007(2)
C29 0.035(2) 0.051(3) 0.052(3) 0.007(2) 0.010(2) 0.017(2)
C30 0.0300(19) 0.0325(19) 0.035(2) 0.0040(16) 0.0110(16) 0.0034(16)
C31 0.036(2) 0.0254(17) 0.0267(18) -0.0010(14) 0.0110(15) -0.0036(15)
C32 0.044(2) 0.0279(18) 0.030(2) -0.0093(15) 0.0120(17) -0.0066(17)
C33 0.044(2) 0.0194(16) 0.042(2) -0.0043(16) 0.0117(18) -0.0075(16)
C34 0.0328(19) 0.0229(16) 0.0302(19) 0.0027(14) 0.0089(15) -0.0051(14)
C35 0.0212(15) 0.0192(14) 0.0247(17) 0.0014(12) 0.0068(13) -0.0013(12)
C36 0.0214(15) 0.0212(15) 0.0224(16) 0.0025(12) 0.0051(12) -0.0010(12)
C37 0.0291(18) 0.0340(19) 0.0258(18) 0.0024(15) 0.0077(14) -0.0077(15)
C38 0.034(2) 0.052(3) 0.0209(18) 0.0040(17) 0.0115(15) -0.0079(19)
C39 0.033(2) 0.039(2) 0.0250(19) -0.0053(16) 0.0102(15) -0.0064(17)
C40 0.0319(18) 0.0272(17) 0.0241(18) -0.0050(14) 0.0081(14) -0.0042(14)
N9 0.0182(14) 0.0180(13) 0.0213(15) 0.0029(12) 0.0090(11) -0.0028(11)
C41 0.036(2) 0.0271(18) 0.040(2) 0.0066(18) 0.0109(19) 0.0009(16)
C42 0.054(3) 0.030(2) 0.068(4) 0.011(3) 0.012(3) 0.008(2)
N9' 0.0225(13) 0.0244(13) 0.0244(14) 0.0020(11) 0.0072(11) -0.0020(11)
C41' 0.0259(15) 0.0279(17) 0.0276(16) -0.0017(15) 0.0046(14) -0.0031(14)
C42' 0.0284(17) 0.0331(19) 0.035(2) -0.0082(16) -0.0030(17) -0.0030(15)
P1A 0.0446(8) 0.0316(6) 0.0545(9) -0.0014(6) -0.0007(6) 0.0081(6)
F1A 0.071(3) 0.064(2) 0.118(4) -0.031(2) -0.020(2) 0.036(2)
F2A 0.119(4) 0.114(4) 0.126(4) 0.014(3) 0.077(3) 0.007(3)
F3A 0.073(2) 0.053(2) 0.086(3) 0.013(2) -0.017(2) -0.002(2)
F4A 0.109(4) 0.103(3) 0.132(4) 0.069(3) 0.005(3) -0.027(3)
F5A 0.142(4) 0.070(3) 0.097(3) -0.035(3) -0.034(3) 0.038(3)
F6A 0.063(2) 0.051(2) 0.078(3) -0.0188(19) -0.0061(19) 0.0126(18)
P1A' 0.077(5) 0.078(5) 0.084(5) 0.001(5) 0.010(4) 0.002(5)
F1A' 0.092(7) 0.080(7) 0.088(6) 0.000(6) 0.009(6) -0.003(6)
F2A' 0.085(6) 0.076(7) 0.086(6) 0.005(6) 0.011(6) -0.001(6)
F3A' 0.092(7) 0.090(8) 0.095(7) 0.003(7) 0.004(6) -0.005(7)
F4A' 0.096(8) 0.100(9) 0.102(8) 0.002(7) 0.025(7) -0.002(7)
F5A' 0.085(7) 0.076(5) 0.090(7) 0.002(5) 0.009(6) -0.006(6)
F6A' 0.094(8) 0.087(6) 0.102(9) 0.001(6) 0.012(7) 0.007(6)
P1B 0.0488(8) 0.0476(8) 0.0981(13) -0.0375(8) 0.0295(8) -0.0130(7)
F1B 0.124(4) 0.110(4) 0.099(3) -0.042(3) 0.071(3) -0.078(3)
F2B 0.104(4) 0.086(3) 0.108(4) -0.040(3) 0.009(3) -0.039(3)
F3B 0.075(3) 0.0392(19) 0.148(4) 0.003(2) -0.029(3) -0.0133(19)
F4B 0.076(3) 0.110(4) 0.099(3) -0.005(3) 0.013(2) -0.043(3)
F5B 0.069(3) 0.191(6) 0.225(7) -0.143(6) 0.047(4) -0.001(4)
F6B 0.147(4) 0.064(2) 0.123(4) 0.035(2) 0.102(3) 0.041(3)
P1C 0.0575(13) 0.0373(12) 0.0284(12) 0.0016(9) -0.0064(9) 0.0121(10)
F1C 0.060(3) 0.070(3) 0.046(3) 0.000(2) 0.007(2) -0.026(3)
F2C 0.135(5) 0.057(3) 0.080(4) -0.003(3) -0.036(3) 0.049(3)
F3C 0.156(5) 0.067(3) 0.077(4) -0.021(3) -0.057(3) -0.008(4)
F4C 0.062(3) 0.045(2) 0.092(4) 0.024(2) -0.011(3) -0.006(2)
F5C 0.066(3) 0.116(5) 0.078(3) 0.032(3) 0.022(3) -0.009(3)
F6C 0.095(4) 0.189(6) 0.048(3) -0.007(3) 0.032(3) 0.016(4)
P1C' 0.187(4) 0.042(2) 0.039(2) 0.0105(18) 0.045(3) 0.045(3)
F1C' 0.217(7) 0.070(5) 0.064(5) -0.010(4) 0.036(6) 0.029(6)
F2C' 0.169(5) 0.081(6) 0.084(6) 0.001(5) 0.042(4) 0.033(5)
F3C' 0.192(7) 0.054(4) 0.034(3) 0.010(3) 0.042(4) 0.012(6)
F4C' 0.182(5) 0.112(7) 0.078(6) 0.019(5) 0.045(5) 0.058(5)
F5C' 0.198(8) 0.076(5) 0.039(4) 0.023(4) 0.048(6) 0.030(6)
F6C' 0.235(9) 0.042(4) 0.066(5) 0.017(3) 0.048(6) 0.030(6)

loop_
_atom_type_symbol
_atom_type_description
_atom_type_scat_dispersion_real
_atom_type_scat_dispersion_imag
_atom_type_scat_source
C C 0.0033 0.0016 'International Tables Vol C Tables 4.2.6.8 and 6.1.1.4'
H H 0.0000 0.0000 'International Tables Vol C Tables 4.2.6.8 and 6.1.1.4'
N N 0.0061 0.0033 'International Tables Vol C Tables 4.2.6.8 and 6.1.1.4'
O O 0.0106 0.0060 'International Tables Vol C Tables 4.2.6.8 and 6.1.1.4'
F F 0.0171 0.0103 'International Tables Vol C Tables 4.2.6.8 and 6.1.1.4'
P P 0.1023 0.0942 'International Tables Vol C Tables 4.2.6.8 and 6.1.1.4'
Ru Ru -1.2594 0.8363 'International Tables Vol C Tables 4.2.6.8 and 6.1.1.4'

loop_
_geom_angle_atom_site_label_1
_geom_angle_atom_site_label_2
_geom_angle_atom_site_label_3
_geom_angle
_geom_angle_site_symmetry_1
N2' Ru1 O1 92.6(12) .
N2' Ru1 O2 86.2(12) .
O1 Ru1 O2 177.65(8) .
N2' Ru1 N1' 88.2(4) .
O1 Ru1 N1' 90.0(8) .
O2 Ru1 N1' 87.9(8) .
N2' Ru1 N2 77.0(3) .
O1 Ru1 N2 93.17(15) .
O2 Ru1 N2 88.54(13) .
N1' Ru1 N2 165.0(3) .
N2' Ru1 N1 157.7(3) .
O1 Ru1 N1 90.37(12) .
O2 Ru1 N1 91.50(9) .
N1' Ru1 N1 113.9(4) .
N2 Ru1 N1 80.77(14) .
N2' Ru1 N3 3.4(6) .
O1 Ru1 N3 91.07(14) .
O2 Ru1 N3 87.64(12) .
N1' Ru1 N3 85.2(3) .
N2 Ru1 N3 80.10(13) .
N1 Ru1 N3 160.86(13) .
N2' Ru1 N9 102.5(3) .
O1 Ru1 N9 88.71(12) .
O2 Ru1 N9 89.57(9) .
N1' Ru1 N9 14.3(3) .
N2 Ru1 N9 178.07(15) .
N1 Ru1 N9 99.69(13) .
N3 Ru1 N9 99.42(13) .
N2' Ru1 N3' 79.4(4) .
O1 Ru1 N3' 93.0(10) .
O2 Ru1 N3' 88.7(10) .
N1' Ru1 N3' 167.4(5) .
N2 Ru1 N3' 2.4(4) .
N1 Ru1 N3' 78.3(3) .
N3 Ru1 N3' 82.5(4) .
N9 Ru1 N3' 177.4(9) .
N2' Ru1 N9' 171.1(14) .
O1 Ru1 N9' 96.3(7) .
O2 Ru1 N9' 84.9(7) .
N1' Ru1 N9' 91.4(7) .
N2 Ru1 N9' 102.8(7) .
N1 Ru1 N9' 23.2(6) .
N3 Ru1 N9' 171.9(6) .
N9 Ru1 N9' 77.4(6) .
N3' Ru1 N9' 100.4(8) .
O1 Ru2 N5 91.72(12) .
O1 Ru2 N6 92.77(12) .
N5 Ru2 N6 80.00(14) .
O1 Ru2 N8 171.41(11) .
N5 Ru2 N8 96.86(12) .
N6 Ru2 N8 89.10(12) .
O1 Ru2 N4 89.75(12) .
N5 Ru2 N4 79.53(13) .
N6 Ru2 N4 159.44(13) .
N8 Ru2 N4 91.44(12) .
O1 Ru2 N7 93.04(11) .
N5 Ru2 N7 173.91(13) .
N6 Ru2 N7 95.98(13) .
N8 Ru2 N7 78.42(12) .
N4 Ru2 N7 104.27(12) .
C16 N4 C20 119.2(3) .
C16 N4 Ru2 127.5(3) .
C20 N4 Ru2 113.0(3) .
C21 N5 C25 123.4(3) .
C21 N5 Ru2 118.8(3) .
C25 N5 Ru2 117.8(3) .
C30 N6 C26 119.0(4) .
C30 N6 Ru2 127.6(3) .
C26 N6 Ru2 113.4(3) .
C31 N7 C35 118.2(3) .
C31 N7 Ru2 125.6(3) .
C35 N7 Ru2 115.4(2) .
C40 N8 C36 119.2(3) .
C40 N8 Ru2 125.3(3) .
C36 N8 Ru2 115.5(2) .
Ru1 O1 Ru2 169.67(15) .
Ru1 O2 Ru1 180.0 7_666
C1 N1 C5 119.9(4) .
C1 N1 Ru1 127.7(3) .
C5 N1 Ru1 112.3(3) .
C10 N2 C6 122.7(3) .
C10 N2 Ru1 119.2(3) .
C6 N2 Ru1 117.9(3) .
C15 N3 C11 119.9(3) .
C15 N3 Ru1 128.5(3) .
C11 N3 Ru1 111.5(3) .
N1 C1 C2 122.4(4) .
C1 C2 C3 118.5(4) .
C4 C3 C2 119.2(4) .
C3 C4 C5 118.6(4) .
N1 C5 C4 121.2(4) .
N1 C5 C6 115.3(3) .
C4 C5 C6 123.5(4) .
N2 C6 C7 119.7(4) .
N2 C6 C5 113.5(3) .
C7 C6 C5 126.8(4) .
C8 C7 C6 117.8(4) .
C9 C8 C7 121.1(4) .
C8 C9 C10 118.8(4) .
N2 C10 C9 119.9(4) .
N2 C10 C11 113.4(4) .
C9 C10 C11 126.7(4) .
N3 C11 C12 120.2(4) .
N3 C11 C10 115.6(4) .
C12 C11 C10 124.2(4) .
C13 C12 C11 119.1(4) .
C12 C13 C14 120.4(4) .
C13 C14 C15 118.5(4) .
N3 C15 C14 122.0(4) .
C1' N1' C5' 119.7(7) .
C1' N1' Ru1 130.5(7) .
C5' N1' Ru1 109.3(6) .
C10' N2' C6' 122.7(6) .
C10' N2' Ru1 123.7(6) .
C6' N2' Ru1 113.3(6) .
C15' N3' C11' 119.5(8) .
C15' N3' Ru1 131.7(10) .
C11' N3' Ru1 107.3(5) .
N1' C1' C2' 121.5(8) .
C1' C2' C3' 118.4(8) .
C4' C3' C2' 118.8(7) .
C3' C4' C5' 118.3(8) .
N1' C5' C4' 121.1(7) .
N1' C5' C6' 115.3(6) .
C4' C5' C6' 123.6(7) .
N2' C6' C7' 119.4(7) .
N2' C6' C5' 113.4(6) .
C7' C6' C5' 127.0(7) .
C8' C7' C6' 118.0(7) .
C9' C8' C7' 120.9(8) .
C8' C9' C10' 118.5(7) .
N2' C10' C9' 119.7(7) .
N2' C10' C11' 113.1(7) .
C9' C10' C11' 126.7(7) .
N3' C11' C12' 119.8(7) .
N3' C11' C10' 115.6(7) .
C12' C11' C10' 124.1(9) .
C13' C12' C11' 118.7(7) .
C12' C13' C14' 120.0(9) .
C13' C14' C15' 118.0(8) .
N3' C15' C14' 121.7(8) .
N4 C16 C17 122.2(4) .
C18 C17 C16 118.5(4) .
C19 C18 C17 119.9(4) .
C18 C19 C20 119.5(4) .
N4 C20 C19 120.7(4) .
N4 C20 C21 114.9(3) .
C19 C20 C21 124.4(4) .
N5 C21 C22 118.8(4) .
N5 C21 C20 113.3(3) .
C22 C21 C20 127.9(4) .
C23 C22 C21 118.5(4) .
C24 C23 C22 121.0(4) .
C23 C24 C25 120.0(4) .
N5 C25 C24 118.4(4) .
N5 C25 C26 113.7(3) .
C24 C25 C26 127.9(4) .
N6 C26 C27 121.0(4) .
N6 C26 C25 115.1(3) .
C27 C26 C25 124.0(4) .
C28 C27 C26 119.2(5) .
C27 C28 C29 120.2(4) .
C30 C29 C28 118.0(5) .
N6 C30 C29 122.6(4) .
N7 C31 C32 122.6(4) .
C31 C32 C33 119.0(4) .
C34 C33 C32 119.0(4) .
C33 C34 C35 119.2(4) .
N7 C35 C34 121.9(3) .
N7 C35 C36 114.9(3) .
C34 C35 C36 123.2(3) .
N8 C36 C37 120.7(3) .
N8 C36 C35 115.3(3) .
C37 C36 C35 124.0(3) .
C38 C37 C36 119.4(4) .
C37 C38 C39 119.5(4) .
C40 C39 C38 118.9(4) .
N8 C40 C39 122.2(4) .
C41 N9 Ru1 174.0(4) .
N9 C41 C42 177.1(6) .
C41' N9' Ru1 132(2) .
N9' C41' C42' 160(3) .
F2A P1A F5A 91.2(4) .
F2A P1A F4A 175.3(4) .
F5A P1A F4A 93.3(4) .
F2A P1A F1A 94.4(3) .
F5A P1A F1A 91.5(3) .
F4A P1A F1A 87.0(3) .
F2A P1A F6A 86.1(3) .
F5A P1A F6A 177.3(4) .
F4A P1A F6A 89.4(3) .
F1A P1A F6A 88.2(2) .
F2A P1A F3A 88.0(3) .
F5A P1A F3A 90.1(3) .
F4A P1A F3A 90.5(3) .
F1A P1A F3A 177.1(3) .
F6A P1A F3A 90.3(2) .
F2A' P1A' F5A' 90.9(10) .
F2A' P1A' F4A' 175.7(11) .
F5A' P1A' F4A' 92.8(10) .
F2A' P1A' F1A' 95.1(10) .
F5A' P1A' F1A' 92.9(10) .
F4A' P1A' F1A' 87.0(9) .
F2A' P1A' F6A' 86.8(9) .
F5A' P1A' F6A' 177.6(12) .
F4A' P1A' F6A' 89.5(10) .
F1A' P1A' F6A' 87.8(9) .
F2A' P1A' F3A' 87.7(9) .
F5A' P1A' F3A' 89.6(10) .
F4A' P1A' F3A' 90.0(10) .
F1A' P1A' F3A' 176.2(11) .
F6A' P1A' F3A' 89.9(9) .
F4B P1B F6B 91.7(3) .
F4B P1B F5B 92.9(3) .
F6B P1B F5B 175.3(4) .
F4B P1B F3B 90.7(3) .
F6B P1B F3B 90.0(3) .
F5B P1B F3B 89.1(4) .
F4B P1B F1B 89.9(3) .
F6B P1B F1B 89.4(3) .
F5B P1B F1B 91.4(4) .
F3B P1B F1B 179.2(3) .
F4B P1B F2B 178.6(3) .
F6B P1B F2B 87.5(3) .
F5B P1B F2B 87.9(3) .
F3B P1B F2B 88.1(3) .
F1B P1B F2B 91.3(3) .
F3C P1C F2C 91.1(4) .
F3C P1C F5C 95.2(5) .
F2C P1C F5C 84.6(5) .
F3C P1C F4C 90.0(4) .
F2C P1C F4C 168.5(5) .
F5C P1C F4C 83.9(4) .
F3C P1C F1C 177.3(5) .
F2C P1C F1C 89.2(4) .
F5C P1C F1C 87.5(4) .
F4C P1C F1C 90.2(3) .
F3C P1C F6C 93.8(5) .
F2C P1C F6C 105.4(5) .
F5C P1C F6C 166.4(5) .
F4C P1C F6C 86.0(4) .
F1C P1C F6C 83.5(4) .
F3C' P1C' F5C' 93.7(7) .
F3C' P1C' F2C' 86.3(7) .
F5C' P1C' F2C' 85.9(7) .
F3C' P1C' F4C' 96.3(7) .
F5C' P1C' F4C' 83.4(7) .
F2C' P1C' F4C' 169.1(8) .
F3C' P1C' F6C' 88.3(6) .
F5C' P1C' F6C' 167.3(9) .
F2C' P1C' F6C' 106.7(9) .
F4C' P1C' F6C' 84.0(8) .
F3C' P1C' F1C' 172.9(9) .
F5C' P1C' F1C' 91.9(7) .
F2C' P1C' F1C' 89.8(7) .
F4C' P1C' F1C' 88.6(7) .
F6C' P1C' F1C' 87.2(7) .

loop_
_geom_bond_atom_site_label_1
_geom_bond_atom_site_label_2
_geom_bond_distance
_geom_bond_site_symmetry_2
Ru1 N2' 1.833(11) .
Ru1 O1 1.839(2) .
Ru1 O2 1.8496(3) .
Ru1 N1' 1.920(9) .
Ru1 N2 1.949(3) .
Ru1 N1 2.080(3) .
Ru1 N3 2.096(3) .
Ru1 N9 2.153(3) .
Ru1 N3' 2.220(9) .
Ru1 N9' 2.23(2) .
Ru2 O1 1.883(2) .
Ru2 N5 1.965(3) .
Ru2 N6 2.072(3) .
Ru2 N8 2.075(3) .
Ru2 N4 2.079(3) .
Ru2 N7 2.079(3) .
N4 C16 1.339(5) .
N4 C20 1.366(5) .
N5 C21 1.343(5) .
N5 C25 1.358(5) .
N6 C30 1.342(5) .
N6 C26 1.359(5) .
N7 C31 1.339(5) .
N7 C35 1.360(5) .
N8 C40 1.347(5) .
N8 C36 1.361(5) .
O2 Ru1 1.8496(3) 7_666
N1 C1 1.327(5) .
N1 C5 1.359(5) .
N2 C10 1.339(5) .
N2 C6 1.356(5) .
N3 C15 1.324(5) .
N3 C11 1.378(5) .
C1 C2 1.354(6) .
C2 C3 1.415(7) .
C3 C4 1.375(7) .
C4 C5 1.383(6) .
C5 C6 1.488(6) .
C6 C7 1.398(6) .
C7 C8 1.394(6) .
C8 C9 1.385(6) .
C9 C10 1.388(6) .
C10 C11 1.478(5) .
C11 C12 1.397(6) .
C12 C13 1.367(6) .
C13 C14 1.387(6) .
C14 C15 1.391(6) .
N1' C1' 1.327(7) .
N1' C5' 1.360(7) .
N2' C10' 1.340(7) .
N2' C6' 1.357(7) .
N3' C15' 1.326(7) .
N3' C11' 1.379(7) .
C1' C2' 1.356(8) .
C2' C3' 1.416(9) .
C3' C4' 1.377(8) .
C4' C5' 1.384(7) .
C5' C6' 1.487(7) .
C6' C7' 1.397(7) .
C7' C8' 1.393(8) .
C8' C9' 1.386(8) .
C9' C10' 1.389(7) .
C10' C11' 1.479(7) .
C11' C12' 1.398(7) .
C12' C13' 1.368(8) .
C13' C14' 1.388(8) .
C14' C15' 1.392(8) .
C16 C17 1.384(6) .
C17 C18 1.383(7) .
C18 C19 1.372(7) .
C19 C20 1.387(6) .
C20 C21 1.480(6) .
C21 C22 1.412(5) .
C22 C23 1.384(7) .
C23 C24 1.364(8) .
C24 C25 1.393(6) .
C25 C26 1.474(6) .
C26 C27 1.392(6) .
C27 C28 1.363(8) .
C28 C29 1.394(8) .
C29 C30 1.377(6) .
C31 C32 1.374(6) .
C32 C33 1.392(6) .
C33 C34 1.372(6) .
C34 C35 1.385(5) .
C35 C36 1.471(5) .
C36 C37 1.390(5) .
C37 C38 1.379(6) .
C38 C39 1.386(6) .
C39 C40 1.375(6) .
N9 C41 1.091(6) .
C41 C42 1.455(7) .
N9' C41' 1.097(7) .
C41' C42' 1.459(9) .
P1A F2A 1.567(6) .
P1A F5A 1.572(5) .
P1A F4A 1.585(6) .
P1A F1A 1.589(4) .
P1A F6A 1.602(4) .
P1A F3A 1.613(5) .
P1A' F2A' 1.571(11) .
P1A' F5A' 1.573(10) .
P1A' F4A' 1.584(11) .
P1A' F1A' 1.589(10) .
P1A' F6A' 1.603(10) .
P1A' F3A' 1.614(10) .
P1B F4B 1.563(5) .
P1B F6B 1.563(4) .
P1B F5B 1.565(5) .
P1B F3B 1.593(5) .
P1B F1B 1.593(5) .
P1B F2B 1.607(5) .
P1C F3C 1.532(5) .
P1C F2C 1.563(6) .
P1C F5C 1.571(6) .
P1C F4C 1.587(6) .
P1C F1C 1.611(5) .
P1C F6C 1.616(7) .
P1C' F3C' 1.542(8) .
P1C' F5C' 1.560(9) .
P1C' F2C' 1.582(9) .
P1C' F4C' 1.585(9) .
P1C' F6C' 1.594(8) .
P1C' F1C' 1.600(8) .

loop_
_geom_torsion_atom_site_label_1
_geom_torsion_atom_site_label_2
_geom_torsion_atom_site_label_3
_geom_torsion_atom_site_label_4
_geom_torsion
_geom_torsion_site_symmetry_4
O1 Ru2 N4 C16 -88.3(3) .
N5 Ru2 N4 C16 179.9(3) .
N6 Ru2 N4 C16 174.4(3) .
N8 Ru2 N4 C16 83.2(3) .
N7 Ru2 N4 C16 4.7(3) .
O1 Ru2 N4 C20 86.5(3) .
N5 Ru2 N4 C20 -5.3(3) .
N6 Ru2 N4 C20 -10.7(5) .
N8 Ru2 N4 C20 -102.0(3) .
N7 Ru2 N4 C20 179.6(2) .
O1 Ru2 N5 C21 -85.1(3) .
N6 Ru2 N5 C21 -177.7(3) .
N8 Ru2 N5 C21 94.5(3) .
N4 Ru2 N5 C21 4.3(3) .
N7 Ru2 N5 C21 133.4(11) .
O1 Ru2 N5 C25 93.2(3) .
N6 Ru2 N5 C25 0.7(3) .
N8 Ru2 N5 C25 -87.1(3) .
N4 Ru2 N5 C25 -177.4(3) .
N7 Ru2 N5 C25 -48.3(13) .
O1 Ru2 N6 C30 86.6(3) .
N5 Ru2 N6 C30 177.9(4) .
N8 Ru2 N6 C30 -85.0(3) .
N4 Ru2 N6 C30 -176.7(3) .
N7 Ru2 N6 C30 -6.7(3) .
O1 Ru2 N6 C26 -93.0(3) .
N5 Ru2 N6 C26 -1.8(3) .
N8 Ru2 N6 C26 95.3(3) .
N4 Ru2 N6 C26 3.6(5) .
N7 Ru2 N6 C26 173.6(3) .
O1 Ru2 N7 C31 -4.7(3) .
N5 Ru2 N7 C31 136.7(12) .
N6 Ru2 N7 C31 88.4(3) .
N8 Ru2 N7 C31 176.3(3) .
N4 Ru2 N7 C31 -95.2(3) .
O1 Ru2 N7 C35 -173.9(3) .
N5 Ru2 N7 C35 -32.5(13) .
N6 Ru2 N7 C35 -80.8(3) .
N8 Ru2 N7 C35 7.0(2) .
N4 Ru2 N7 C35 95.5(3) .
O1 Ru2 N8 C40 169.6(7) .
N5 Ru2 N8 C40 -7.9(3) .
N6 Ru2 N8 C40 -87.7(3) .
N4 Ru2 N8 C40 71.7(3) .
N7 Ru2 N8 C40 176.0(3) .
O1 Ru2 N8 C36 -10.8(9) .
N5 Ru2 N8 C36 171.7(3) .
N6 Ru2 N8 C36 91.8(3) .
N4 Ru2 N8 C36 -108.7(3) .
N7 Ru2 N8 C36 -4.4(2) .
N2' Ru1 O1 Ru2 -27.7(9) .
O2 Ru1 O1 Ru2 -87(2) .
N1' Ru1 O1 Ru2 -115.9(9) .
N2 Ru1 O1 Ru2 49.4(9) .
N1 Ru1 O1 Ru2 130.2(9) .
N3 Ru1 O1 Ru2 -30.7(9) .
N9 Ru1 O1 Ru2 -130.1(9) .
N3' Ru1 O1 Ru2 51.8(9) .
N9' Ru1 O1 Ru2 152.7(11) .
N5 Ru2 O1 Ru1 -1.0(9) .
N6 Ru2 O1 Ru1 79.1(9) .
N8 Ru2 O1 Ru1 -178.5(7) .
N4 Ru2 O1 Ru1 -80.5(9) .
N7 Ru2 O1 Ru1 175.2(9) .
N2' Ru1 O2 Ru1 133(26) 7_666
O1 Ru1 O2 Ru1 -167(26) 7_666
N1' Ru1 O2 Ru1 -138(26) 7_666
N2 Ru1 O2 Ru1 56(26) 7_666
N1 Ru1 O2 Ru1 -24(26) 7_666
N3 Ru1 O2 Ru1 137(26) 7_666
N9 Ru1 O2 Ru1 -124(26) 7_666
N3' Ru1 O2 Ru1 54(26) 7_666
N9' Ru1 O2 Ru1 -47(26) 7_666
N2' Ru1 N1 C1 -177(3) .
O1 Ru1 N1 C1 84.9(4) .
O2 Ru1 N1 C1 -93.7(4) .
N1' Ru1 N1 C1 -5.3(10) .
N2 Ru1 N1 C1 178.0(4) .
N3 Ru1 N1 C1 179.2(4) .
N9 Ru1 N1 C1 -3.9(4) .
N3' Ru1 N1 C1 177.9(11) .
N9' Ru1 N1 C1 -20.3(18) .
N2' Ru1 N1 C5 7(3) .
O1 Ru1 N1 C5 -90.9(3) .
O2 Ru1 N1 C5 90.5(3) .
N1' Ru1 N1 C5 179.0(9) .
N2 Ru1 N1 C5 2.3(3) .
N3 Ru1 N1 C5 3.4(6) .
N9 Ru1 N1 C5 -179.6(3) .
N3' Ru1 N1 C5 2.1(11) .
N9' Ru1 N1 C5 164.0(18) .
N2' Ru1 N2 C10 -2.7(13) .
O1 Ru1 N2 C10 -94.7(4) .
O2 Ru1 N2 C10 83.7(4) .
N1' Ru1 N2 C10 7(3) .
N1 Ru1 N2 C10 175.5(4) .
N3 Ru1 N2 C10 -4.1(4) .
N9 Ru1 N2 C10 71(4) .
N3' Ru1 N2 C10 179(100) .
N9' Ru1 N2 C10 168.2(8) .
N2' Ru1 N2 C6 -177.5(13) .
O1 Ru1 N2 C6 90.6(3) .
O2 Ru1 N2 C6 -91.1(3) .
N1' Ru1 N2 C6 -168(3) .
N1 Ru1 N2 C6 0.7(3) .
N3 Ru1 N2 C6 -178.9(4) .
N9 Ru1 N2 C6 -103(4) .
N3' Ru1 N2 C6 4(27) .
N9' Ru1 N2 C6 -6.6(8) .
N2' Ru1 N3 C15 156(20) .
O1 Ru1 N3 C15 -87.2(4) .
O2 Ru1 N3 C15 90.8(4) .
N1' Ru1 N3 C15 2.7(9) .
N2 Ru1 N3 C15 179.8(4) .
N1 Ru1 N3 C15 178.6(4) .
N9 Ru1 N3 C15 1.7(4) .
N3' Ru1 N3 C15 179.9(11) .
N9' Ru1 N3 C15 68(5) .
N2' Ru1 N3 C11 -20(20) .
O1 Ru1 N3 C11 97.1(4) .
O2 Ru1 N3 C11 -84.9(3) .
N1' Ru1 N3 C11 -173.0(9) .
N2 Ru1 N3 C11 4.0(4) .
N1 Ru1 N3 C11 2.9(7) .
N9 Ru1 N3 C11 -174.1(3) .
N3' Ru1 N3 C11 4.1(11) .
N9' Ru1 N3 C11 -108(5) .
C5 N1 C1 C2 -1.4(7) .
Ru1 N1 C1 C2 -176.9(4) .
N1 C1 C2 C3 4.2(8) .
C1 C2 C3 C4 -5.6(8) .
C2 C3 C4 C5 4.1(8) .
C1 N1 C5 C4 -0.2(6) .
Ru1 N1 C5 C4 175.9(4) .
C1 N1 C5 C6 179.3(4) .
Ru1 N1 C5 C6 -4.6(4) .
C3 C4 C5 N1 -1.3(7) .
C3 C4 C5 C6 179.3(5) .
C10 N2 C6 C7 1.6(7) .
Ru1 N2 C6 C7 176.2(3) .
C10 N2 C6 C5 -177.9(4) .
Ru1 N2 C6 C5 -3.3(5) .
N1 C5 C6 N2 5.2(6) .
C4 C5 C6 N2 -175.3(4) .
N1 C5 C6 C7 -174.2(4) .
C4 C5 C6 C7 5.2(7) .
N2 C6 C7 C8 -1.0(7) .
C5 C6 C7 C8 178.4(4) .
C6 C7 C8 C9 0.8(7) .
C7 C8 C9 C10 -1.1(8) .
C6 N2 C10 C9 -1.9(8) .
Ru1 N2 C10 C9 -176.4(4) .
C6 N2 C10 C11 177.9(4) .
Ru1 N2 C10 C11 3.3(6) .
C8 C9 C10 N2 1.6(8) .
C8 C9 C10 C11 -178.1(6) .
C15 N3 C11 C12 -1.5(8) .
Ru1 N3 C11 C12 174.7(4) .
C15 N3 C11 C10 -179.7(5) .
Ru1 N3 C11 C10 -3.5(6) .
N2 C10 C11 N3 0.4(7) .
C9 C10 C11 N3 -179.8(5) .
N2 C10 C11 C12 -177.7(5) .
C9 C10 C11 C12 2.0(9) .
N3 C11 C12 C13 0.6(9) .
C10 C11 C12 C13 178.7(5) .
C11 C12 C13 C14 0.5(8) .
C12 C13 C14 C15 -0.7(8) .
C11 N3 C15 C14 1.3(7) .
Ru1 N3 C15 C14 -174.2(4) .
C13 C14 C15 N3 -0.2(7) .
N2' Ru1 N1' C1' -176(3) .
O1 Ru1 N1' C1' -83(3) .
O2 Ru1 N1' C1' 98(3) .
N2 Ru1 N1' C1' 175(2) .
N1 Ru1 N1' C1' 7(3) .
N3 Ru1 N1' C1' -174(3) .
N9 Ru1 N1' C1' 2(2) .
N3' Ru1 N1' C1' 173(6) .
N9' Ru1 N1' C1' 13(3) .
N2' Ru1 N1' C5' -4(2) .
O1 Ru1 N1' C5' 88(2) .
O2 Ru1 N1' C5' -91(2) .
N2 Ru1 N1' C5' -14(5) .
N1 Ru1 N1' C5' 178.7(18) .
N3 Ru1 N1' C5' -3(2) .
N9 Ru1 N1' C5' 173(5) .
N3' Ru1 N1' C5' -16(7) .
N9' Ru1 N1' C5' -175(2) .
O1 Ru1 N2' C10' 96(4) .
O2 Ru1 N2' C10' -86(4) .
N1' Ru1 N2' C10' -174(4) .
N2 Ru1 N2' C10' 3(3) .
N1 Ru1 N2' C10' -1(6) .
N3 Ru1 N2' C10' 159(23) .
N9 Ru1 N2' C10' -175(3) .
N3' Ru1 N2' C10' 3(4) .
N9' Ru1 N2' C10' -87(6) .
O1 Ru1 N2' C6' -90(3) .
O2 Ru1 N2' C6' 88(3) .
N1' Ru1 N2' C6' 0(3) .
N2 Ru1 N2' C6' 177(3) .
N1 Ru1 N2' C6' 172.8(18) .
N3 Ru1 N2' C6' -27(18) .
N9 Ru1 N2' C6' -1(3) .
N3' Ru1 N2' C6' 178(3) .
N9' Ru1 N2' C6' 88(5) .
N2' Ru1 N3' C15' -173(4) .
O1 Ru1 N3' C15' 95(4) .
O2 Ru1 N3' C15' -87(4) .
N1' Ru1 N3' C15' -161(5) .
N2 Ru1 N3' C15' -172(30) .
N1 Ru1 N3' C15' 5(4) .
N3 Ru1 N3' C15' -174(4) .
N9 Ru1 N3' C15' -36(18) .
N9' Ru1 N3' C15' -2(4) .
N2' Ru1 N3' C11' -7(3) .
O1 Ru1 N3' C11' -99(3) .
O2 Ru1 N3' C11' 79(3) .
N1' Ru1 N3' C11' 4(8) .
N2 Ru1 N3' C11' -6(26) .
N1 Ru1 N3' C11' 171(3) .
N3 Ru1 N3' C11' -9(3) .
N9 Ru1 N3' C11' 129(14) .
N9' Ru1 N3' C11' 164(3) .
C5' N1' C1' C2' 10(5) .
Ru1 N1' C1' C2' -179(2) .
N1' C1' C2' C3' -17(5) .
C1' C2' C3' C4' 10(5) .
C2' C3' C4' C5' 3(5) .
C1' N1' C5' C4' 3(5) .
Ru1 N1' C5' C4' -169(2) .
C1' N1' C5' C6' -180(3) .
Ru1 N1' C5' C6' 7(3) .
C3' C4' C5' N1' -10(5) .
C3' C4' C5' C6' 174(3) .
C10' N2' C6' C7' -6(6) .
Ru1 N2' C6' C7' 180(3) .
C10' N2' C6' C5' 178(4) .
Ru1 N2' C6' C5' 4(4) .
N1' C5' C6' N2' -8(4) .
C4' C5' C6' N2' 169(3) .
N1' C5' C6' C7' 177(3) .
C4' C5' C6' C7' -7(5) .
N2' C6' C7' C8' 4(5) .
C5' C6' C7' C8' 179(3) .
C6' C7' C8' C9' 3(6) .
C7' C8' C9' C10' -8(6) .
C6' N2' C10' C9' 1(6) .
Ru1 N2' C10' C9' 174(4) .
C6' N2' C10' C11' -172(4) .
Ru1 N2' C10' C11' 1(5) .
C8' C9' C10' N2' 6(7) .
C8' C9' C10' C11' 178(4) .
C15' N3' C11' C12' -10(6) .
Ru1 N3' C11' C12' -178(4) .
C15' N3' C11' C10' 178(4) .
Ru1 N3' C11' C10' 10(5) .
N2' C10' C11' N3' -8(6) .
C9' C10' C11' N3' 179(5) .
N2' C10' C11' C12' -180(4) .
C9' C10' C11' C12' 8(7) .
N3' C11' C12' C13' -3(6) .
C10' C11' C12' C13' 168(4) .
C11' C12' C13' C14' 14(6) .
C12' C13' C14' C15' -11(5) .
C11' N3' C15' C14' 13(6) .
Ru1 N3' C15' C14' 177(3) .
C13' C14' C15' N3' -2(6) .
C20 N4 C16 C17 -0.4(6) .
Ru2 N4 C16 C17 174.2(3) .
N4 C16 C17 C18 0.0(7) .
C16 C17 C18 C19 -0.6(7) .
C17 C18 C19 C20 1.6(7) .
C16 N4 C20 C19 1.4(5) .
Ru2 N4 C20 C19 -173.9(3) .
C16 N4 C20 C21 -179.2(3) .
Ru2 N4 C20 C21 5.5(4) .
C18 C19 C20 N4 -2.0(6) .
C18 C19 C20 C21 178.6(4) .
C25 N5 C21 C22 -0.4(6) .
Ru2 N5 C21 C22 177.8(3) .
C25 N5 C21 C20 179.2(3) .
Ru2 N5 C21 C20 -2.5(4) .
N4 C20 C21 N5 -2.2(5) .
C19 C20 C21 N5 177.2(4) .
N4 C20 C21 C22 177.4(4) .
C19 C20 C21 C22 -3.2(7) .
N5 C21 C22 C23 0.9(6) .
C20 C21 C22 C23 -178.7(4) .
C21 C22 C23 C24 -0.1(7) .
C22 C23 C24 C25 -1.1(7) .
C21 N5 C25 C24 -0.8(6) .
Ru2 N5 C25 C24 -179.1(3) .
C21 N5 C25 C26 178.7(3) .
Ru2 N5 C25 C26 0.4(4) .
C23 C24 C25 N5 1.6(7) .
C23 C24 C25 C26 -177.8(4) .
C30 N6 C26 C27 0.9(6) .
Ru2 N6 C26 C27 -179.4(3) .
C30 N6 C26 C25 -177.2(3) .
Ru2 N6 C26 C25 2.5(4) .
N5 C25 C26 N6 -2.0(5) .
C24 C25 C26 N6 177.5(4) .
N5 C25 C26 C27 -180.0(4) .
C24 C25 C26 C27 -0.5(7) .
N6 C26 C27 C28 -1.1(7) .
C25 C26 C27 C28 176.8(4) .
C26 C27 C28 C29 0.3(8) .
C27 C28 C29 C30 0.7(8) .
C26 N6 C30 C29 0.2(6) .
Ru2 N6 C30 C29 -179.5(4) .
C28 C29 C30 N6 -0.9(7) .
C35 N7 C31 C32 0.7(6) .
Ru2 N7 C31 C32 -168.3(3) .
N7 C31 C32 C33 0.1(7) .
C31 C32 C33 C34 -1.3(7) .
C32 C33 C34 C35 1.6(7) .
C31 N7 C35 C34 -0.4(5) .
Ru2 N7 C35 C34 169.7(3) .
C31 N7 C35 C36 -178.4(3) .
Ru2 N7 C35 C36 -8.3(4) .
C33 C34 C35 N7 -0.8(6) .
C33 C34 C35 C36 177.1(4) .
C40 N8 C36 C37 1.4(5) .
Ru2 N8 C36 C37 -178.1(3) .
C40 N8 C36 C35 -179.0(3) .
Ru2 N8 C36 C35 1.4(4) .
N7 C35 C36 N8 4.6(5) .
C34 C35 C36 N8 -173.5(3) .
N7 C35 C36 C37 -175.9(3) .
C34 C35 C36 C37 6.1(6) .
N8 C36 C37 C38 -1.8(6) .
C35 C36 C37 C38 178.7(4) .
C36 C37 C38 C39 1.2(6) .
C37 C38 C39 C40 -0.4(7) .
C36 N8 C40 C39 -0.6(6) .
Ru2 N8 C40 C39 178.9(3) .
C38 C39 C40 N8 0.1(6) .
N2' Ru1 N9 C41 -79(4) .
O1 Ru1 N9 C41 13(4) .
O2 Ru1 N9 C41 -165(4) .
N1' Ru1 N9 C41 -82(5) .
N2 Ru1 N9 C41 -153(4) .
N1 Ru1 N9 C41 104(4) .
N3 Ru1 N9 C41 -77(4) .
N3' Ru1 N9 C41 145(15) .
N9' Ru1 N9 C41 110(4) .
Ru1 N9 C41 C42 -129(12) .
N2' Ru1 N9' C41' 127(4) .
O1 Ru1 N9' C41' -55(4) .
O2 Ru1 N9' C41' 127(4) .
N1' Ru1 N9' C41' -146(4) .
N2 Ru1 N9' C41' 39(4) .
N1 Ru1 N9' C41' 21(3) .
N3 Ru1 N9' C41' 150(4) .
N9 Ru1 N9' C41' -143(4) .
N3' Ru1 N9' C41' 39(4) .
Ru1 N9' C41' C42' -177(11) .

loop_
_platon_squeeze_void_nr
_platon_squeeze_void_average_x
_platon_squeeze_void_average_y
_platon_squeeze_void_average_z
_platon_squeeze_void_volume
_platon_squeeze_void_count_electrons
_platon_squeeze_void_content
1 0.500 0.140 0.250 69 25 ' '
2 0.750 0.250 0.500 251 92 ' '
3 0.250 0.250 1.000 251 92 ' '
4 0.000 0.171 0.250 33 26 ' '
5 0.000 0.359 0.750 69 25 ' '
6 0.500 0.329 0.750 33 27 ' '
7 0.000 0.640 0.250 69 25 ' '
8 0.250 0.750 0.500 251 92 ' '
9 0.750 0.750 1.000 251 92 ' '
10 0.500 0.671 0.250 33 26 ' '
11 0.500 0.859 0.750 69 25 ' '
12 0.000 0.829 0.750 33 27 ' '
